data_2203305
loop_
_publ_author_name
'Huilu Wu'
'Yizhi  Li'
'Yici Gao'

_publ_section_title
;
 Aqua[tris(1<i>H</i>-benzimidazol-2-ylmethyl)amine]copper(II)
 diperchlorate 4-picoline <i>N</i>-oxide monohydrate
;
_journal_issue 3
_journal_name_full 'Acta Crystallographica Section E'
_journal_page_first m277
_journal_page_last m278
_journal_paper_doi 10.1107/S1600536804002053
_journal_volume 60
_journal_year 2004
_chemical_formula_iupac '[Cu (C24 H21 N7) (H2 O)] (Cl O4)2, C6 H7 N O, H2 O'
_chemical_formula_moiety 'C24 H23 Cu N7 O 2+, C6 H7 N O, 2Cl O4 1-, H2 O'
_chemical_formula_sum 'C30 H32 Cl2 Cu N8 O11'
_chemical_formula_weight 815.08
_chemical_name_common
;
Aqua[tris(1H-benzimidazol-2-ylmethyl)amine]copper(II) diperchlorate
4-picoline N-oxide monohydrate
;
_chemical_name_systematic
;
Aqua[tris(1H-benzimidazol-2-ylmethyl)amine]copper(II) diperchlorate
4-picoline N-oxide monohydrate
;
_space_group_IT_number 2
_symmetry_cell_setting triclinic
_symmetry_space_group_name_Hall '-P 1'
_symmetry_space_group_name_H-M 'P -1'
_atom_sites_solution_hydrogens geom
_atom_sites_solution_primary direct
_atom_sites_solution_secondary difmap
_cell_angle_alpha 62.430(2)
_cell_angle_beta 89.898(2)
_cell_angle_gamma 66.140(2)
_cell_formula_units_Z 2
_cell_length_a 11.6048(13)
_cell_length_b 13.8916(15)
_cell_length_c 14.3273(16)
_cell_measurement_reflns_used 2688
_cell_measurement_temperature 293(2)
_cell_measurement_theta_max 23.1
_cell_measurement_theta_min 2.3
_cell_volume 1822.8(4)
_computing_cell_refinement SMART
_computing_data_collection 'SMART (Bruker, 2000)'
_computing_data_reduction 'SAINT (Bruker, 2000)'
_computing_molecular_graphics 'PLATON (Spek, 2004) and SHELXTL'
_computing_publication_material SHELXTL
_computing_structure_refinement SHELXTL
_computing_structure_solution 'SHELXTL (Sheldrick, 1996)'
_diffrn_ambient_temperature 293(2)
_diffrn_measured_fraction_theta_full 0.979
_diffrn_measured_fraction_theta_max 0.973
_diffrn_measurement_device_type 'Bruker SMART CCD'
_diffrn_measurement_method '\f and \w'
_diffrn_radiation_monochromator graphite
_diffrn_radiation_source 'fine-focus sealed tube'
_diffrn_radiation_type MoK\a
_diffrn_radiation_wavelength 0.71073
_diffrn_reflns_av_R_equivalents 0.0263
_diffrn_reflns_av_sigmaI/netI 0.0348
_diffrn_reflns_limit_h_max 13
_diffrn_reflns_limit_h_min -14
_diffrn_reflns_limit_k_max 11
_diffrn_reflns_limit_k_min -17
_diffrn_reflns_limit_l_max 12
_diffrn_reflns_limit_l_min -17
_diffrn_reflns_number 9837
_diffrn_reflns_theta_full 26.00
_diffrn_reflns_theta_max 26.00
_diffrn_reflns_theta_min 1.86
_exptl_absorpt_coefficient_mu 0.814
_exptl_absorpt_correction_T_max 0.85
_exptl_absorpt_correction_T_min 0.82
_exptl_absorpt_correction_type multi-scan
_exptl_absorpt_process_details '(SADABS; Bruker, 2000)'
_exptl_crystal_colour blue-green
_exptl_crystal_density_diffrn 1.485
_exptl_crystal_density_meas ?
_exptl_crystal_density_method .
_exptl_crystal_description cuboid
_exptl_crystal_F_000 838
_exptl_crystal_size_max 0.3
_exptl_crystal_size_mid 0.2
_exptl_crystal_size_min 0.2
_refine_diff_density_max 0.311
_refine_diff_density_min -0.331
_refine_ls_extinction_method none
_refine_ls_goodness_of_fit_ref 1.072
_refine_ls_hydrogen_treatment mixed
_refine_ls_matrix_type full
_refine_ls_number_parameters 485
_refine_ls_number_reflns 6971
_refine_ls_number_restraints 1
_refine_ls_restrained_S_all 1.072
_refine_ls_R_factor_all 0.0628
_refine_ls_R_factor_gt 0.0541
_refine_ls_shift/su_max 0.000
_refine_ls_shift/su_mean 0.000
_refine_ls_structure_factor_coef Fsqd
_refine_ls_weighting_details 'calc w = 1/[\s^2^(Fo^2^)+(0.1057P)^2^+0.3685P] where P = (Fo^2^+2Fc^2^)/3'
_refine_ls_weighting_scheme calc
_refine_ls_wR_factor_gt 0.1686
_refine_ls_wR_factor_ref 0.1706
_reflns_number_gt 4936
_reflns_number_total 6971
_reflns_threshold_expression I>2\s(I)
_cod_data_source_file lh6157.cif
_cod_data_source_block I
_cod_depositor_comments
;
The following automatic conversions were performed:
'_symmetry_cell_setting' value 'Triclinic' changed to 'triclinic'
according to '/home/saulius/struct/CIF-dictionaries/cif_core.dic'
dictionary named 'cif_core.dic' version 2.4.1 from 2010-06-29.

Automatic conversion script
Id: cif_fix_enum 1527 2010-12-29 10:47:43Z saulius 

The following automatic conversions were performed:

'_symmetry_cell_setting' value 'Triclinic' changed to 'triclinic'
according to /home/saulius/struct/CIF-dictionaries/cif_core.dic
dictionary named 'cif_core.dic' version 2.4.1 from 2010-06-29.

Automatic conversion script
Id: cif_fix_values 1715 2011-07-08 13:25:40Z adriana 
;
_cod_database_code 2203305
_cod_database_fobs_code 2203305

loop_
_symmetry_equiv_pos_as_xyz
'x, y, z'
'-x, -y, -z'

loop_
_atom_site_label
_atom_site_fract_x
_atom_site_fract_y
_atom_site_fract_z
_atom_site_U_iso_or_equiv
_atom_site_adp_type
_atom_site_calc_flag
_atom_site_refinement_flags
_atom_site_occupancy
_atom_site_type_symbol
Cu1 0.50078(4) 0.34966(4) 0.34048(4) 0.04824(17) Uani d . 1 Cu
C1 0.7636(4) 0.2685(3) 0.3031(3) 0.0510(9) Uani d . 1 C
H1A 0.7781 0.2049 0.2865 0.061 Uiso calc R 1 H
H1B 0.8463 0.2660 0.3192 0.061 Uiso calc R 1 H
C2 0.6735(4) 0.3903(3) 0.2095(3) 0.0495(8) Uani d . 1 C
C3 0.5965(4) 0.5610(4) 0.0552(3) 0.0514(9) Uani d . 1 C
C4 0.5718(4) 0.6631(4) -0.0423(3) 0.0524(9) Uani d . 1 C
H4 0.6385 0.6738 -0.0749 0.063 Uiso calc R 1 H
C5 0.4449(4) 0.7489(4) -0.0898(3) 0.0545(9) Uani d . 1 C
H5 0.4253 0.8184 -0.1565 0.065 Uiso calc R 1 H
C6 0.3493(4) 0.7350(4) -0.0427(3) 0.0493(8) Uani d . 1 C
H6 0.2649 0.7963 -0.0769 0.059 Uiso calc R 1 H
C7 0.3704(4) 0.6328(3) 0.0552(3) 0.0495(8) Uani d . 1 C
H7 0.3021 0.6238 0.0857 0.059 Uiso calc R 1 H
C8 0.4964(4) 0.5453(3) 0.1053(3) 0.0492(8) Uani d . 1 C
C9 0.7385(4) 0.2975(4) 0.4601(3) 0.0486(8) Uani d . 1 C
H9A 0.8219 0.2379 0.5100 0.058 Uiso calc R 1 H
H9B 0.7437 0.3721 0.4123 0.058 Uiso calc R 1 H
C10 0.6371(4) 0.3211(3) 0.5199(3) 0.0487(8) Uani d . 1 C
C11 0.5289(4) 0.3407(3) 0.6404(3) 0.0491(8) Uani d . 1 C
C12 0.4912(4) 0.3410(3) 0.7314(3) 0.0485(8) Uani d . 1 C
H12 0.5489 0.3230 0.7889 0.058 Uiso calc R 1 H
C13 0.3643(4) 0.3692(3) 0.7325(3) 0.0506(9) Uani d . 1 C
H13 0.3357 0.3669 0.7938 0.061 Uiso calc R 1 H
C14 0.2765(4) 0.4011(3) 0.6454(3) 0.0517(9) Uani d . 1 C
H14 0.1900 0.4227 0.6478 0.062 Uiso calc R 1 H
C15 0.3177(4) 0.4009(3) 0.5541(3) 0.0481(8) Uani d . 1 C
H15 0.2592 0.4224 0.4953 0.058 Uiso calc R 1 H
C16 0.4456(4) 0.3685(3) 0.5524(3) 0.0508(9) Uani d . 1 C
C17 0.7363(4) 0.1203(3) 0.4671(3) 0.0497(9) Uani d . 1 C
H17A 0.7289 0.1028 0.5401 0.060 Uiso calc R 1 H
H17B 0.8245 0.0693 0.4695 0.060 Uiso calc R 1 H
C18 0.6443(4) 0.0969(3) 0.4202(3) 0.0484(8) Uani d . 1 C
C19 0.5604(4) 0.0028(3) 0.3768(3) 0.0520(9) Uani d . 1 C
C20 0.5327(4) -0.0745(4) 0.3580(3) 0.0532(9) Uani d . 1 C
H20 0.5942 -0.1547 0.3838 0.064 Uiso calc R 1 H
C21 0.4122(4) -0.0298(4) 0.3005(3) 0.0531(9) Uani d . 1 C
H21 0.3917 -0.0804 0.2858 0.064 Uiso calc R 1 H
C22 0.3192(4) 0.0894(4) 0.2630(3) 0.0504(9) Uani d . 1 C
H22 0.2375 0.1163 0.2246 0.060 Uiso calc R 1 H
C23 0.3444(4) 0.1683(3) 0.2809(3) 0.0489(8) Uani d . 1 C
H23 0.2821 0.2481 0.2558 0.059 Uiso calc R 1 H
C24 0.4676(4) 0.1232(3) 0.3385(3) 0.0480(8) Uani d . 1 C
N1 0.7024(3) 0.2504(3) 0.3965(3) 0.0476(7) Uani d . 1 N
N2 0.7076(3) 0.4596(3) 0.1247(3) 0.0485(7) Uani d . 1 N
H2A 0.7851 0.4435 0.1155 0.058 Uiso calc R 1 H
N3 0.5506(3) 0.4380(3) 0.2032(3) 0.0497(7) Uani d . 1 N
N4 0.6504(3) 0.3132(3) 0.6147(3) 0.0488(7) Uani d . 1 N
H4A 0.7205 0.2947 0.6536 0.059 Uiso calc R 1 H
N5 0.5154(3) 0.3546(3) 0.4786(3) 0.0490(7) Uani d . 1 N
N6 0.6696(3) -0.0113(3) 0.4293(3) 0.0498(7) Uani d . 1 N
H6A 0.7415 -0.0772 0.4621 0.060 Uiso calc R 1 H
N7 0.5253(3) 0.1800(3) 0.3674(3) 0.0493(7) Uani d . 1 N
O1 0.3126(3) 0.4458(2) 0.2873(2) 0.0487(6) Uani d D 1 O
H1C 0.279(4) 0.513(3) 0.280(4) 0.058 Uiso d D 1 H
H1D 0.266(4) 0.418(4) 0.320(3) 0.058 Uiso d D 1 H
C25 0.9607(4) 0.1920(4) 0.8957(3) 0.0532(9) Uani d . 1 C
H25A 0.8965 0.1920 0.9346 0.064 Uiso calc R 1 H
C26 1.0882(4) 0.1155(4) 0.9495(3) 0.0543(9) Uani d . 1 C
H26A 1.1082 0.0629 1.0238 0.065 Uiso calc R 1 H
C27 1.1840(4) 0.1149(4) 0.8981(3) 0.0526(9) Uani d . 1 C
C28 1.1477(4) 0.1899(4) 0.7901(3) 0.0533(9) Uani d . 1 C
H28A 1.2114 0.1925 0.7508 0.064 Uiso calc R 1 H
C29 1.0202(4) 0.2625(4) 0.7358(3) 0.0534(9) Uani d . 1 C
H29A 0.9981 0.3103 0.6607 0.064 Uiso calc R 1 H
C30 1.3312(4) 0.0401(4) 0.9505(3) 0.0528(9) Uani d . 1 C
H30A 1.3510 -0.0429 1.0015 0.079 Uiso calc R 1 H
H30B 1.3548 0.0746 0.9871 0.079 Uiso calc R 1 H
H30C 1.3788 0.0422 0.8953 0.079 Uiso calc R 1 H
N8 0.9282(3) 0.2639(3) 0.7918(3) 0.0507(7) Uani d . 1 N
O2 0.8054(3) 0.3350(2) 0.7388(2) 0.0507(6) Uani d . 1 O
Cl1 0.93211(9) -0.33414(9) 0.58944(8) 0.0520(2) Uani d . 1 Cl
O11 0.9749(3) -0.3961(3) 0.5335(2) 0.0565(7) Uani d . 1 O
O12 0.7999(3) -0.2967(2) 0.5804(2) 0.0545(6) Uani d . 1 O
O13 0.9352(3) -0.2232(2) 0.5465(2) 0.0565(7) Uani d . 1 O
O14 0.9982(3) -0.4192(2) 0.6935(2) 0.0558(7) Uani d . 1 O
Cl2 1.00301(9) 0.01759(8) 0.25849(8) 0.0516(2) Uani d . 1 Cl
O21 0.9869(3) 0.1253(2) 0.1735(2) 0.0568(7) Uani d . 1 O
O22 0.8882(3) 0.0115(2) 0.2578(2) 0.0558(7) Uani d . 1 O
O23 1.1131(3) -0.0801(2) 0.2731(2) 0.0572(7) Uani d . 1 O
O24 1.0190(3) 0.0226(3) 0.3470(2) 0.0576(7) Uani d . 1 O
O1W 0.9644(5) 0.3613(5) 0.0978(4) 0.0526(12) Uani d P 0.50 O
H1WB 0.9707 0.2906 0.1206 0.063 Uiso d PR 0.50 H
H1WA 0.9527 0.3981 0.0293 0.063 Uiso d PR 0.50 H
O2W 0.9988(6) -0.4987(5) 0.8495(5) 0.0586(14) Uani d P 0.50 O
H2WC 0.9400 -0.5168 0.8761 0.070 Uiso d PR 0.50 H
H2WD 1.0716 -0.5620 0.8782 0.070 Uiso d PR 0.50 H

loop_
_atom_site_aniso_label
_atom_site_aniso_U_11
_atom_site_aniso_U_22
_atom_site_aniso_U_33
_atom_site_aniso_U_12
_atom_site_aniso_U_13
_atom_site_aniso_U_23
Cu1 0.0465(3) 0.0480(3) 0.0494(3) -0.0213(2) 0.0101(2) -0.0241(2)
C1 0.048(2) 0.049(2) 0.058(2) -0.0229(16) 0.0080(17) -0.0272(19)
C2 0.053(2) 0.0471(19) 0.046(2) -0.0234(17) 0.0112(17) -0.0210(17)
C3 0.056(2) 0.052(2) 0.052(2) -0.0270(18) 0.0150(18) -0.0291(19)
C4 0.052(2) 0.054(2) 0.050(2) -0.0250(17) 0.0110(17) -0.0243(19)
C5 0.058(2) 0.047(2) 0.051(2) -0.0213(17) 0.0116(18) -0.0203(18)
C6 0.049(2) 0.052(2) 0.046(2) -0.0213(17) 0.0076(16) -0.0251(18)
C7 0.052(2) 0.049(2) 0.047(2) -0.0225(17) 0.0092(16) -0.0246(17)
C8 0.048(2) 0.051(2) 0.051(2) -0.0234(16) 0.0119(16) -0.0261(18)
C9 0.0464(19) 0.0476(19) 0.050(2) -0.0202(16) 0.0109(16) -0.0241(17)
C10 0.048(2) 0.050(2) 0.050(2) -0.0241(16) 0.0107(16) -0.0245(18)
C11 0.051(2) 0.048(2) 0.048(2) -0.0205(17) 0.0107(17) -0.0262(18)
C12 0.052(2) 0.050(2) 0.046(2) -0.0236(17) 0.0093(16) -0.0262(18)
C13 0.052(2) 0.051(2) 0.054(2) -0.0242(17) 0.0115(17) -0.0296(19)
C14 0.051(2) 0.046(2) 0.055(2) -0.0190(17) 0.0136(18) -0.0251(18)
C15 0.050(2) 0.0456(19) 0.047(2) -0.0215(16) 0.0102(16) -0.0229(17)
C16 0.054(2) 0.0452(19) 0.050(2) -0.0213(17) 0.0107(18) -0.0227(17)
C17 0.048(2) 0.0444(19) 0.051(2) -0.0190(16) 0.0121(17) -0.0219(17)
C18 0.048(2) 0.0434(19) 0.049(2) -0.0189(16) 0.0098(16) -0.0209(17)
C19 0.056(2) 0.048(2) 0.053(2) -0.0232(17) 0.0140(18) -0.0270(19)
C20 0.058(2) 0.047(2) 0.053(2) -0.0249(18) 0.0145(18) -0.0234(19)
C21 0.055(2) 0.052(2) 0.054(2) -0.0239(18) 0.0141(18) -0.0288(19)
C22 0.049(2) 0.055(2) 0.051(2) -0.0258(17) 0.0141(17) -0.0282(18)
C23 0.054(2) 0.0454(19) 0.050(2) -0.0228(16) 0.0132(17) -0.0252(17)
C24 0.048(2) 0.0465(19) 0.051(2) -0.0206(16) 0.0141(17) -0.0262(18)
N1 0.0454(16) 0.0447(16) 0.0486(17) -0.0189(13) 0.0103(13) -0.0221(14)
N2 0.0463(17) 0.0521(17) 0.0520(18) -0.0233(14) 0.0127(14) -0.0292(15)
N3 0.0520(18) 0.0479(17) 0.0489(17) -0.0240(14) 0.0127(14) -0.0233(15)
N4 0.0468(17) 0.0491(17) 0.0542(19) -0.0223(14) 0.0090(14) -0.0284(16)
N5 0.0484(17) 0.0518(17) 0.0484(17) -0.0232(14) 0.0097(14) -0.0260(15)
N6 0.0511(18) 0.0463(16) 0.0544(19) -0.0229(14) 0.0119(15) -0.0265(15)
N7 0.0496(17) 0.0492(17) 0.0492(17) -0.0231(14) 0.0101(14) -0.0244(15)
O1 0.0497(15) 0.0485(14) 0.0486(15) -0.0223(12) 0.0124(12) -0.0251(13)
C25 0.053(2) 0.056(2) 0.052(2) -0.0234(18) 0.0105(18) -0.028(2)
C26 0.053(2) 0.054(2) 0.049(2) -0.0198(18) 0.0103(17) -0.0246(19)
C27 0.048(2) 0.052(2) 0.053(2) -0.0218(17) 0.0089(17) -0.0240(19)
C28 0.054(2) 0.051(2) 0.059(2) -0.0260(18) 0.0152(18) -0.029(2)
C29 0.055(2) 0.056(2) 0.051(2) -0.0273(18) 0.0137(18) -0.0257(19)
C30 0.052(2) 0.052(2) 0.051(2) -0.0220(17) 0.0105(17) -0.0244(18)
N8 0.0478(18) 0.0479(17) 0.0490(18) -0.0170(14) 0.0080(15) -0.0232(15)
O2 0.0510(15) 0.0479(14) 0.0501(14) -0.0211(12) 0.0059(12) -0.0236(12)
Cl1 0.0501(5) 0.0527(5) 0.0541(5) -0.0238(4) 0.0124(4) -0.0273(5)
O11 0.0577(16) 0.0565(16) 0.0567(16) -0.0264(13) 0.0144(13) -0.0293(14)
O12 0.0516(15) 0.0542(15) 0.0548(16) -0.0236(12) 0.0118(12) -0.0259(13)
O13 0.0574(16) 0.0521(15) 0.0574(17) -0.0228(13) 0.0135(13) -0.0277(14)
O14 0.0541(15) 0.0539(15) 0.0532(16) -0.0217(13) 0.0099(13) -0.0250(14)
Cl2 0.0502(5) 0.0504(5) 0.0528(5) -0.0208(4) 0.0107(4) -0.0267(4)
O21 0.0580(16) 0.0551(15) 0.0555(16) -0.0271(13) 0.0148(13) -0.0254(14)
O22 0.0553(16) 0.0536(15) 0.0559(16) -0.0248(13) 0.0109(13) -0.0257(13)
O23 0.0571(16) 0.0496(15) 0.0587(17) -0.0203(13) 0.0132(13) -0.0263(14)
O24 0.0578(16) 0.0576(16) 0.0533(16) -0.0241(13) 0.0135(13) -0.0267(14)
O1W 0.056(3) 0.050(3) 0.049(3) -0.025(2) 0.015(2) -0.023(3)
O2W 0.059(3) 0.055(3) 0.057(3) -0.023(3) 0.017(3) -0.028(3)

loop_
_atom_type_symbol
_atom_type_description
_atom_type_scat_dispersion_real
_atom_type_scat_dispersion_imag
_atom_type_scat_source
C C 0.0033 0.0016 'International Tables Vol C Tables 4.2.6.8 and 6.1.1.4'
H H 0.0000 0.0000 'International Tables Vol C Tables 4.2.6.8 and 6.1.1.4'
N N 0.0061 0.0033 'International Tables Vol C Tables 4.2.6.8 and 6.1.1.4'
O O 0.0106 0.0060 'International Tables Vol C Tables 4.2.6.8 and 6.1.1.4'
Cl Cl 0.1484 0.1585 'International Tables Vol C Tables 4.2.6.8 and 6.1.1.4'
Cu Cu 0.3201 1.2651 'International Tables Vol C Tables 4.2.6.8 and 6.1.1.4'

loop_
_geom_angle_atom_site_label_1
_geom_angle_atom_site_label_2
_geom_angle_atom_site_label_3
_geom_angle
O1 Cu1 N3 97.85(12)
O1 Cu1 N5 98.21(12)
N3 Cu1 N5 128.80(13)
O1 Cu1 N1 178.71(11)
N3 Cu1 N1 81.49(13)
N5 Cu1 N1 81.40(13)
O1 Cu1 N7 100.65(12)
N3 Cu1 N7 111.30(13)
N5 Cu1 N7 112.87(13)
N1 Cu1 N7 80.62(12)
N1 C1 C2 107.2(3)
N1 C1 H1A 110.3
C2 C1 H1A 110.3
N1 C1 H1B 110.3
C2 C1 H1B 110.3
H1A C1 H1B 108.5
N3 C2 N2 113.2(3)
N3 C2 C1 121.2(3)
N2 C2 C1 125.6(3)
N2 C3 C4 133.5(4)
N2 C3 C8 105.0(3)
C4 C3 C8 121.5(4)
C3 C4 C5 117.4(4)
C3 C4 H4 121.3
C5 C4 H4 121.3
C6 C5 C4 121.6(4)
C6 C5 H5 119.2
C4 C5 H5 119.2
C5 C6 C7 122.7(4)
C5 C6 H6 118.7
C7 C6 H6 118.7
C8 C7 C6 117.3(4)
C8 C7 H7 121.3
C6 C7 H7 121.3
C7 C8 N3 132.1(4)
C7 C8 C3 119.5(4)
N3 C8 C3 108.3(3)
C10 C9 N1 107.1(3)
C10 C9 H9A 110.3
N1 C9 H9A 110.3
C10 C9 H9B 110.3
N1 C9 H9B 110.3
H9A C9 H9B 108.5
N4 C10 N5 112.2(3)
N4 C10 C9 127.5(3)
N5 C10 C9 120.3(4)
C12 C11 C16 123.7(4)
C12 C11 N4 130.7(4)
C16 C11 N4 105.6(3)
C13 C12 C11 116.2(4)
C13 C12 H12 121.9
C11 C12 H12 121.9
C12 C13 C14 122.3(4)
C12 C13 H13 118.9
C14 C13 H13 118.9
C13 C14 C15 120.1(4)
C13 C14 H14 120.0
C15 C14 H14 120.0
C16 C15 C14 118.9(4)
C16 C15 H15 120.5
C14 C15 H15 120.5
N5 C16 C15 132.8(4)
N5 C16 C11 108.4(3)
C15 C16 C11 118.8(4)
N1 C17 C18 106.6(3)
N1 C17 H17A 110.4
C18 C17 H17A 110.4
N1 C17 H17B 110.4
C18 C17 H17B 110.4
H17A C17 H17B 108.6
N7 C18 N6 112.2(3)
N7 C18 C17 122.8(3)
N6 C18 C17 125.0(3)
C20 C19 N6 132.8(4)
C20 C19 C24 121.0(4)
N6 C19 C24 106.2(3)
C21 C20 C19 117.7(4)
C21 C20 H20 121.1
C19 C20 H20 121.1
C20 C21 C22 121.6(4)
C20 C21 H21 119.2
C22 C21 H21 119.2
C23 C22 C21 121.8(4)
C23 C22 H22 119.1
C21 C22 H22 119.1
C22 C23 C24 116.6(4)
C22 C23 H23 121.7
C24 C23 H23 121.7
C23 C24 C19 121.4(4)
C23 C24 N7 130.9(3)
C19 C24 N7 107.8(3)
C17 N1 C1 110.7(3)
C17 N1 C9 110.1(3)
C1 N1 C9 112.1(3)
C17 N1 Cu1 108.5(2)
C1 N1 Cu1 109.3(2)
C9 N1 Cu1 106.0(2)
C2 N2 C3 107.3(3)
C2 N2 H2A 126.3
C3 N2 H2A 126.3
C2 N3 C8 106.1(3)
C2 N3 Cu1 113.6(3)
C8 N3 Cu1 139.6(3)
C10 N4 C11 107.2(3)
C10 N4 H4A 126.4
C11 N4 H4A 126.4
C10 N5 C16 106.5(3)
C10 N5 Cu1 111.4(3)
C16 N5 Cu1 141.6(3)
C18 N6 C19 107.7(3)
C18 N6 H6A 126.1
C19 N6 H6A 126.1
C18 N7 C24 106.1(3)
C18 N7 Cu1 109.7(2)
C24 N7 Cu1 143.4(3)
Cu1 O1 H1C 118(3)
Cu1 O1 H1D 119(3)
H1C O1 H1D 100(5)
N8 C25 C26 121.3(4)
N8 C25 H25A 119.4
C26 C25 H25A 119.4
C27 C26 C25 121.7(4)
C27 C26 H26A 119.2
C25 C26 H26A 119.2
C26 C27 C28 115.9(4)
C26 C27 C30 126.6(4)
C28 C27 C30 117.5(4)
C27 C28 C29 122.4(4)
C27 C28 H28A 118.8
C29 C28 H28A 118.8
N8 C29 C28 119.3(4)
N8 C29 H29A 120.4
C28 C29 H29A 120.4
C27 C30 H30A 109.5
C27 C30 H30B 109.5
H30A C30 H30B 109.5
C27 C30 H30C 109.5
H30A C30 H30C 109.5
H30B C30 H30C 109.5
C25 N8 O2 121.7(3)
C25 N8 C29 119.4(3)
O2 N8 C29 118.8(3)
O14 Cl1 O11 104.05(18)
O14 Cl1 O13 116.85(18)
O11 Cl1 O13 116.09(18)
O14 Cl1 O12 110.56(17)
O11 Cl1 O12 108.32(18)
O13 Cl1 O12 100.81(17)
O24 Cl2 O21 107.14(18)
O24 Cl2 O23 104.35(19)
O21 Cl2 O23 113.65(18)
O24 Cl2 O22 101.63(19)
O21 Cl2 O22 109.53(18)
O23 Cl2 O22 119.01(18)
H1WB O1W H1WA 109.5
H2WC O2W H2WD 109.8

loop_
_geom_bond_atom_site_label_1
_geom_bond_atom_site_label_2
_geom_bond_distance
Cu1 O1 1.959(3)
Cu1 N3 2.011(3)
Cu1 N5 2.021(3)
Cu1 N1 2.096(3)
Cu1 N7 2.098(3)
C1 N1 1.480(5)
C1 C2 1.493(5)
C1 H1A 0.9700
C1 H1B 0.9700
C2 N3 1.289(5)
C2 N2 1.335(5)
C3 N2 1.370(5)
C3 C4 1.373(5)
C3 C8 1.404(5)
C4 C5 1.373(6)
C4 H4 0.9300
C5 C6 1.333(6)
C5 H5 0.9300
C6 C7 1.385(5)
C6 H6 0.9300
C7 C8 1.374(5)
C7 H7 0.9300
C8 N3 1.376(5)
C9 C10 1.473(5)
C9 N1 1.486(5)
C9 H9A 0.9700
C9 H9B 0.9700
C10 N4 1.314(5)
C10 N5 1.334(5)
C11 C12 1.376(5)
C11 C16 1.388(5)
C11 N4 1.400(5)
C12 C13 1.365(5)
C12 H12 0.9300
C13 C14 1.385(6)
C13 H13 0.9300
C14 C15 1.392(6)
C14 H14 0.9300
C15 C16 1.370(5)
C15 H15 0.9300
C16 N5 1.368(5)
C17 N1 1.476(5)
C17 C18 1.478(5)
C17 H17A 0.9700
C17 H17B 0.9700
C18 N7 1.311(5)
C18 N6 1.350(5)
C19 C20 1.369(5)
C19 N6 1.370(5)
C19 C24 1.397(5)
C20 C21 1.360(6)
C20 H20 0.9300
C21 C22 1.389(5)
C21 H21 0.9300
C22 C23 1.370(5)
C22 H22 0.9300
C23 C24 1.384(5)
C23 H23 0.9300
C24 N7 1.405(5)
N2 H2A 0.8600
N4 H4A 0.8600
N6 H6A 0.8600
O1 H1C 0.81(3)
O1 H1D 0.81(3)
C25 N8 1.295(5)
C25 C26 1.373(6)
C25 H25A 0.9300
C26 C27 1.332(6)
C26 H26A 0.9300
C27 C28 1.347(6)
C27 C30 1.552(5)
C28 C29 1.372(6)
C28 H28A 0.9300
C29 N8 1.334(5)
C29 H29A 0.9300
C30 H30A 0.9600
C30 H30B 0.9600
C30 H30C 0.9600
N8 O2 1.324(4)
Cl1 O14 1.360(3)
Cl1 O11 1.386(3)
Cl1 O13 1.386(3)
Cl1 O12 1.391(3)
Cl2 O24 1.320(3)
Cl2 O21 1.358(3)
Cl2 O23 1.361(3)
Cl2 O22 1.370(3)
O1W H1WB 0.8498
O1W H1WA 0.8500
O2W H2WC 0.8502
O2W H2WD 0.8500

loop_
_geom_hbond_atom_site_label_D
_geom_hbond_atom_site_label_H
_geom_hbond_atom_site_label_A
_geom_hbond_site_symmetry_A
_geom_hbond_distance_DH
_geom_hbond_distance_HA
_geom_hbond_distance_DA
_geom_hbond_angle_DHA
N2 H2A O1W . 0.86 2.01 2.844(6) 163
N4 H4A O2 . 0.86 1.96 2.728(4) 147
N4 H4A O23 2_756 0.86 2.48 2.935(4) 114
N6 H6A O13 . 0.86 2.16 3.015(4) 170
N6 H6A O12 . 0.86 2.49 3.148(4) 134
O1 H1C O2 2_666 0.81(3) 1.81(3) 2.620(4) 177(5)
O1 H1D O12 2_656 0.81(3) 2.07(3) 2.852(4) 162(4)
O1W H1WB O21 . 0.85 1.98 2.830(6) 180
O1W H1WA O2W 1_564 0.85 2.48 3.288(8) 158
C14 H14 O11 1_465 0.93 2.52 3.259(5) 136
